data_4120130
loop_
_publ_author_name
'Kazuhiko Nagura'
'Shohei Saito'
'Hitoshi Yusa'
'Hiroshi Yamawaki'
'Hiroshi Fujihisa'
'Hiroyasu Sato'
'Yuichi Shimoikeda'
'Shigehiro Yamaguchi'

_publ_contact_author_address 'Nagoya University, Furo, Chikusa, Nagoya, Japan'
_publ_contact_author_email 's saito@chem.nagoya-u.ac.jp', 'yamaguchi@chem.nagoya-u.c.jp'
_publ_contact_author_fax +81-52-789-5947
_publ_contact_author_name 'Shohei Saito','Shigehiro Yamaguchi'
_publ_contact_author_phone +81-52-789-2291
_publ_section_title
;
 Distinct Responses to Mechanical Grinding and Hydrostatic Pressure in
 Luminescent Chromism of Tetrathiazolylthiophene
;
_journal_name_full 'Journal of the American Chemical Society'
_journal_page_first 10322
_journal_page_last 10325
_journal_paper_doi 10.1021/ja4055228
_journal_volume 135
_journal_year 2013
_chemical_formula_moiety 'C20 H16 N4 S5'
_chemical_formula_sum 'C20 H16 N4 S5'
_chemical_formula_weight 472.67
_chemical_name_systematic
; 
 2,3,4,5-Tetra[2-(5-methyl)thiazolyl]thiophene
;
_space_group_IT_number 15
_symmetry_cell_setting monoclinic
_symmetry_Int_Tables_number 15
_symmetry_space_group_name_Hall '-C 2yc'
_symmetry_space_group_name_H-M 'C 1 2/c 1'
_atom_sites_solution_hydrogens geom
_atom_sites_solution_primary direct
_atom_sites_solution_secondary difmap
_audit_creation_method SHELXL-97
_cell_angle_alpha 90
_cell_angle_beta 108.4841(17)
_cell_angle_gamma 90
_cell_formula_units_Z 4
_cell_length_a 11.4024(19)
_cell_length_b 18.039(3)
_cell_length_c 10.8795(18)
_cell_measurement_reflns_used 3866
_cell_measurement_temperature 123(2)
_cell_measurement_theta_max 30.9975
_cell_measurement_theta_min 3.6578
_cell_volume 2122.3(6)
_computing_cell_refinement 'CrystalClear (Rigaku Corp., 2000)'
_computing_data_collection 'CrystalClear (Rigaku Corp., 2000)'
_computing_data_reduction 'CrystalClear (Rigaku Corp., 2000)'
_computing_structure_refinement 'SHELXL-97 (Sheldrick, 1997)'
_computing_structure_solution 'SHELXS-97 (Sheldrick, 1990)'
_diffrn_ambient_temperature 123(2)
_diffrn_detector_area_resol_mean 28.5714
_diffrn_measured_fraction_theta_full 0.980
_diffrn_measured_fraction_theta_max 0.980
_diffrn_measurement_device_type
;
Saturn70 CCD (4x4 bin mode) with MicroMax-007
;
_diffrn_measurement_method dtprofit.ref
_diffrn_radiation_monochromator Confocal
_diffrn_radiation_source 'fine-focus sealed tube'
_diffrn_radiation_type MoK\a
_diffrn_radiation_wavelength 0.71070
_diffrn_reflns_av_R_equivalents 0.0176
_diffrn_reflns_av_sigmaI/netI 0.0169
_diffrn_reflns_limit_h_max 14
_diffrn_reflns_limit_h_min -14
_diffrn_reflns_limit_k_max 18
_diffrn_reflns_limit_k_min -23
_diffrn_reflns_limit_l_max 14
_diffrn_reflns_limit_l_min -14
_diffrn_reflns_number 7970
_diffrn_reflns_theta_full 27.50
_diffrn_reflns_theta_max 27.50
_diffrn_reflns_theta_min 3.88
_exptl_absorpt_coefficient_mu 0.561
_exptl_absorpt_correction_T_max 0.8960
_exptl_absorpt_correction_T_min 0.8960
_exptl_absorpt_correction_type multi-scan
_exptl_absorpt_process_details 'ABSCOR (Rigaku, 1995)'
_exptl_crystal_colour yellow
_exptl_crystal_density_diffrn 1.479
_exptl_crystal_description prism
_exptl_crystal_F_000 976
_exptl_crystal_size_max 0.30
_exptl_crystal_size_mid 0.15
_exptl_crystal_size_min 0.10
_refine_diff_density_max 0.347
_refine_diff_density_min -0.242
_refine_diff_density_rms 0.049
_refine_ls_extinction_method none
_refine_ls_goodness_of_fit_ref 1.086
_refine_ls_hydrogen_treatment constr
_refine_ls_matrix_type full
_refine_ls_number_parameters 134
_refine_ls_number_reflns 2392
_refine_ls_number_restraints 0
_refine_ls_restrained_S_all 1.086
_refine_ls_R_factor_all 0.0280
_refine_ls_R_factor_gt 0.0258
_refine_ls_shift/su_max 0.001
_refine_ls_shift/su_mean 0.000
_refine_ls_structure_factor_coef Fsqd
_refine_ls_weighting_details 'calc w=1/[\s^2^(Fo^2^)+(0.0428P)^2^+1.3674P] where P=(Fo^2^+2Fc^2^)/3'
_refine_ls_weighting_scheme calc
_refine_ls_wR_factor_gt 0.0719
_refine_ls_wR_factor_ref 0.0730
_reflns_number_gt 2178
_reflns_number_total 2392
_reflns_threshold_expression >2sigma(I)
_cod_data_source_file ja4055228_si_002_3.cif
_cod_data_source_block Compound2-lowT
_cod_database_code 4120130

loop_
_symmetry_equiv_pos_as_xyz
'x, y, z'
'-x, y, -z+1/2'
'x+1/2, y+1/2, z'
'-x+1/2, y+1/2, -z+1/2'
'-x, -y, -z'
'x, -y, z-1/2'
'-x+1/2, -y+1/2, -z'
'x+1/2, -y+1/2, z-1/2'

loop_
_atom_site_label
_atom_site_type_symbol
_atom_site_fract_x
_atom_site_fract_y
_atom_site_fract_z
_atom_site_U_iso_or_equiv
_atom_site_adp_type
_atom_site_occupancy
_atom_site_symmetry_multiplicity
_atom_site_calc_flag
_atom_site_refinement_flags
S1 S 0.0000 0.29458(2) 0.7500 0.01199(11) Uani 1 2 d S
S2 S 0.37180(3) 0.200363(17) 0.88010(3) 0.01654(10) Uani 1 1 d .
S3 S 0.17649(3) 0.039376(18) 0.93057(3) 0.02183(11) Uani 1 1 d .
C1 C 0.14515(11) 0.09050(6) 0.78933(11) 0.0128(2) Uani 1 1 d .
C2 C 0.11405(10) 0.22793(6) 0.78239(11) 0.0118(2) Uani 1 1 d .
C3 C 0.28077(12) -0.01367(7) 0.88432(12) 0.0163(3) Uani 1 1 d .
N1 N 0.26361(10) 0.32575(6) 0.81575(11) 0.0182(2) Uani 1 1 d .
C4 C 0.24078(11) 0.25478(7) 0.82079(11) 0.0125(2) Uani 1 1 d .
N2 N 0.20590(11) 0.06885(6) 0.71221(10) 0.0197(2) Uani 1 1 d .
C5 C 0.46289(11) 0.27863(7) 0.90015(12) 0.0157(2) Uani 1 1 d .
C6 C 0.06606(11) 0.15711(6) 0.76776(11) 0.0118(2) Uani 1 1 d .
C7 C 0.28142(13) 0.00998(7) 0.76630(13) 0.0204(3) Uani 1 1 d .
H1 H 0.3319 -0.0131 0.7227 0.024 Uiso 1 1 calc R
C8 C 0.38885(12) 0.33867(7) 0.86012(13) 0.0194(3) Uani 1 1 d .
H2 H 0.4219 0.3872 0.8626 0.023 Uiso 1 1 calc R
C9 C 0.35727(13) -0.07315(7) 0.96855(14) 0.0231(3) Uani 1 1 d .
H3 H 0.3799 -0.1102 0.9142 0.035 Uiso 1 1 calc R
H4 H 0.3095 -0.0969 1.0183 0.035 Uiso 1 1 calc R
H5 H 0.4324 -0.0512 1.0283 0.035 Uiso 1 1 calc R
C10 C 0.60104(12) 0.27587(8) 0.95060(13) 0.0217(3) Uani 1 1 d .
H6 H 0.6325 0.2525 0.8860 0.033 Uiso 1 1 calc R
H7 H 0.6273 0.2469 1.0310 0.033 Uiso 1 1 calc R
H8 H 0.6339 0.3264 0.9679 0.033 Uiso 1 1 calc R

loop_
_atom_site_aniso_label
_atom_site_aniso_U_11
_atom_site_aniso_U_22
_atom_site_aniso_U_33
_atom_site_aniso_U_23
_atom_site_aniso_U_13
_atom_site_aniso_U_12
S1 0.0084(2) 0.0106(2) 0.0163(2) 0.000 0.00302(15) 0.000
S2 0.00915(16) 0.01617(17) 0.02174(17) 0.00386(11) 0.00126(12) 0.00111(11)
S3 0.0263(2) 0.02188(19) 0.02173(18) 0.00904(12) 0.01392(14) 0.01226(13)
C1 0.0111(5) 0.0123(5) 0.0139(5) -0.0003(4) 0.0024(4) -0.0008(4)
C2 0.0089(5) 0.0129(5) 0.0130(5) 0.0010(4) 0.0028(4) 0.0017(4)
C3 0.0142(6) 0.0128(6) 0.0209(6) -0.0013(4) 0.0039(5) 0.0025(5)
N1 0.0113(5) 0.0142(5) 0.0287(6) -0.0026(4) 0.0059(4) -0.0009(4)
C4 0.0088(5) 0.0148(5) 0.0136(5) -0.0010(4) 0.0032(4) 0.0009(4)
N2 0.0231(6) 0.0201(5) 0.0170(5) 0.0011(4) 0.0077(4) 0.0074(4)
C5 0.0107(6) 0.0211(6) 0.0150(5) -0.0022(5) 0.0036(5) -0.0036(5)
C6 0.0112(6) 0.0131(5) 0.0110(5) 0.0000(4) 0.0032(4) 0.0001(4)
C7 0.0223(7) 0.0191(6) 0.0214(6) -0.0009(5) 0.0093(5) 0.0081(5)
C8 0.0126(6) 0.0176(6) 0.0282(7) -0.0053(5) 0.0067(5) -0.0043(5)
C9 0.0235(7) 0.0184(6) 0.0265(7) 0.0045(5) 0.0067(6) 0.0084(5)
C10 0.0092(6) 0.0312(7) 0.0226(6) 0.0004(5) 0.0021(5) -0.0024(5)

loop_
_atom_type_symbol
_atom_type_description
_atom_type_scat_dispersion_real
_atom_type_scat_dispersion_imag
_atom_type_scat_source
C C 0.0033 0.0016 'International Tables Vol C Tables 4.2.6.8 and 6.1.1.4'
H H 0.0000 0.0000 'International Tables Vol C Tables 4.2.6.8 and 6.1.1.4'
N N 0.0061 0.0033 'International Tables Vol C Tables 4.2.6.8 and 6.1.1.4'
S S 0.1246 0.1234 'International Tables Vol C Tables 4.2.6.8 and 6.1.1.4'

loop_
_geom_angle_atom_site_label_1
_geom_angle_atom_site_label_2
_geom_angle_atom_site_label_3
_geom_angle
_geom_angle_site_symmetry_1
_geom_angle_site_symmetry_3
C2 S1 C2 91.53(8) 2_556 .
C5 S2 C4 89.82(6) . .
C3 S3 C1 90.23(6) . .
N2 C1 C6 124.29(11) . .
N2 C1 S3 114.15(9) . .
C6 C1 S3 121.27(9) . .
C6 C2 C4 131.57(11) . .
C6 C2 S1 112.12(9) . .
C4 C2 S1 116.30(9) . .
C7 C3 C9 128.89(12) . .
C7 C3 S3 108.29(9) . .
C9 C3 S3 122.78(10) . .
C4 N1 C8 110.41(11) . .
N1 C4 C2 120.37(11) . .
N1 C4 S2 114.19(9) . .
C2 C4 S2 125.41(9) . .
C1 N2 C7 110.09(11) . .
C8 C5 C10 128.31(12) . .
C8 C5 S2 108.92(9) . .
C10 C5 S2 122.75(10) . .
C2 C6 C6 112.10(7) . 2_556
C2 C6 C1 122.40(10) . .
C6 C6 C1 125.50(6) 2_556 .
C3 C7 N2 117.21(11) . .
C3 C7 H1 121.4 . .
N2 C7 H1 121.4 . .
C5 C8 N1 116.66(12) . .
C5 C8 H2 121.7 . .
N1 C8 H2 121.7 . .
C3 C9 H3 109.5 . .
C3 C9 H4 109.5 . .
H3 C9 H4 109.5 . .
C3 C9 H5 109.5 . .
H3 C9 H5 109.5 . .
H4 C9 H5 109.5 . .
C5 C10 H6 109.5 . .
C5 C10 H7 109.5 . .
H6 C10 H7 109.5 . .
C5 C10 H8 109.5 . .
H6 C10 H8 109.5 . .
H7 C10 H8 109.5 . .

loop_
_geom_bond_atom_site_label_1
_geom_bond_atom_site_label_2
_geom_bond_distance
_geom_bond_site_symmetry_2
S1 C2 1.7234(12) 2_556
S1 C2 1.7234(12) .
S2 C5 1.7251(13) .
S2 C4 1.7322(12) .
S3 C3 1.7211(12) .
S3 C1 1.7296(12) .
C1 N2 1.3057(16) .
C1 C6 1.4757(16) .
C2 C6 1.3790(16) .
C2 C4 1.4542(16) .
C3 C7 1.3552(18) .
C3 C9 1.4984(17) .
N1 C4 1.3110(16) .
N1 C8 1.3747(17) .
N2 C7 1.3764(17) .
C5 C8 1.3572(19) .
C5 C10 1.4957(17) .
C6 C6 1.432(2) 2_556
C7 H1 0.9500 .
C8 H2 0.9500 .
C9 H3 0.9800 .
C9 H4 0.9800 .
C9 H5 0.9800 .
C10 H6 0.9800 .
C10 H7 0.9800 .
C10 H8 0.9800 .

loop_
_geom_torsion_atom_site_label_1
_geom_torsion_atom_site_label_2
_geom_torsion_atom_site_label_3
_geom_torsion_atom_site_label_4
_geom_torsion
_geom_torsion_site_symmetry_1
_geom_torsion_site_symmetry_4
C3 S3 C1 N2 1.18(10) . .
C3 S3 C1 C6 -172.89(10) . .
C2 S1 C2 C6 0.49(6) 2_556 .
C2 S1 C2 C4 -178.85(11) 2_556 .
C1 S3 C3 C7 -1.40(10) . .
C1 S3 C3 C9 176.73(12) . .
C8 N1 C4 C2 178.10(11) . .
C8 N1 C4 S2 -0.04(14) . .
C6 C2 C4 N1 173.35(12) . .
S1 C2 C4 N1 -7.47(15) . .
C6 C2 C4 S2 -8.74(19) . .
S1 C2 C4 S2 170.44(7) . .
C5 S2 C4 N1 0.36(10) . .
C5 S2 C4 C2 -177.67(11) . .
C6 C1 N2 C7 173.30(11) . .
S3 C1 N2 C7 -0.57(15) . .
C4 S2 C5 C8 -0.57(10) . .
C4 S2 C5 C10 -178.96(11) . .
C4 C2 C6 C6 177.90(12) . 2_556
S1 C2 C6 C6 -1.30(15) . 2_556
C4 C2 C6 C1 -1.14(19) . .
S1 C2 C6 C1 179.65(9) . .
N2 C1 C6 C2 -71.40(17) . .
S3 C1 C6 C2 102.05(12) . .
N2 C1 C6 C6 109.69(17) . 2_556
S3 C1 C6 C6 -76.86(17) . 2_556
C9 C3 C7 N2 -176.54(13) . .
S3 C3 C7 N2 1.45(16) . .
C1 N2 C7 C3 -0.60(18) . .
C10 C5 C8 N1 178.97(12) . .
S2 C5 C8 N1 0.70(15) . .
C4 N1 C8 C5 -0.44(17) . .
